data_7106340
loop_
_publ_author_name
'Yong Luo'
'Linxiang Hong'
'Jie Wu'

_publ_section_title
;
 Efficient generation of indeno[1,2-c]chromenes via Pd-catalyzed reaction
 of 2-alkynylhalobenzene with 2-alkynylphenol
;
_journal_issue 18
_journal_name_full 'Chemical Communications'
_journal_page_first 5298
_journal_page_last 5300
_journal_paper_doi 10.1039/c1cc11169h
_journal_volume 47
_journal_year 2011
_chemical_formula_sum 'C28 H18 O'
_chemical_formula_weight 370.42
_space_group_IT_number 2
_symmetry_cell_setting triclinic
_symmetry_space_group_name_Hall '-P 1'
_symmetry_space_group_name_H-M 'P -1'
_atom_sites_solution_hydrogens geom
_atom_sites_solution_primary direct
_atom_sites_solution_secondary difmap
_audit_creation_method SHELXL-97
_cell_angle_alpha 89.811(4)
_cell_angle_beta 78.202(4)
_cell_angle_gamma 87.135(4)
_cell_formula_units_Z 2
_cell_length_a 8.384(3)
_cell_length_b 10.466(3)
_cell_length_c 10.991(4)
_cell_measurement_reflns_used 725
_cell_measurement_temperature 293(2)
_cell_measurement_theta_max 20.444
_cell_measurement_theta_min 2.799
_cell_volume 942.8(6)
_computing_cell_refinement 'Bruker SMART'
_computing_data_collection 'Bruker SMART'
_computing_data_reduction 'Bruker SHELXTL'
_computing_molecular_graphics 'Bruker SHELXTL'
_computing_publication_material 'Bruker SHELXTL'
_computing_structure_refinement 'SHELXL-97 (Sheldrick, 1997)'
_computing_structure_solution 'SHELXS-97 (Sheldrick, 1990)'
_diffrn_ambient_temperature 293(2)
_diffrn_measured_fraction_theta_full 0.983
_diffrn_measured_fraction_theta_max 0.983
_diffrn_measurement_device_type 'CCD area detector'
_diffrn_measurement_method 'phi and omega scans'
_diffrn_radiation_monochromator graphite
_diffrn_radiation_source 'fine-focus sealed tube'
_diffrn_radiation_type MoK\a
_diffrn_radiation_wavelength 0.71073
_diffrn_reflns_av_R_equivalents 0.0253
_diffrn_reflns_av_sigmaI/netI 0.0430
_diffrn_reflns_limit_h_max 10
_diffrn_reflns_limit_h_min -10
_diffrn_reflns_limit_k_max 12
_diffrn_reflns_limit_k_min -12
_diffrn_reflns_limit_l_max 13
_diffrn_reflns_limit_l_min -13
_diffrn_reflns_number 6462
_diffrn_reflns_theta_full 26.00
_diffrn_reflns_theta_max 26.00
_diffrn_reflns_theta_min 1.89
_exptl_absorpt_coefficient_mu 0.078
_exptl_absorpt_correction_T_max 0.9908
_exptl_absorpt_correction_T_min 0.9847
_exptl_absorpt_correction_type multi-scan
_exptl_absorpt_process_details sadabs
_exptl_crystal_colour red
_exptl_crystal_density_diffrn 1.305
_exptl_crystal_density_method 'not measured'
_exptl_crystal_description column
_exptl_crystal_F_000 388
_exptl_crystal_size_max 0.20
_exptl_crystal_size_mid 0.15
_exptl_crystal_size_min 0.12
_refine_diff_density_max 0.130
_refine_diff_density_min -0.174
_refine_diff_density_rms 0.034
_refine_ls_extinction_method none
_refine_ls_goodness_of_fit_ref 0.979
_refine_ls_hydrogen_treatment constr
_refine_ls_matrix_type full
_refine_ls_number_parameters 262
_refine_ls_number_reflns 3648
_refine_ls_number_restraints 0
_refine_ls_restrained_S_all 0.979
_refine_ls_R_factor_all 0.0734
_refine_ls_R_factor_gt 0.0484
_refine_ls_shift/su_max 0.000
_refine_ls_shift/su_mean 0.000
_refine_ls_structure_factor_coef Fsqd
_refine_ls_weighting_details 'calc w=1/[\s^2^(Fo^2^)+(0.0580P)^2^+0.0000P] where P=(Fo^2^+2Fc^2^)/3'
_refine_ls_weighting_scheme calc
_refine_ls_wR_factor_gt 0.1067
_refine_ls_wR_factor_ref 0.1161
_reflns_number_gt 2543
_reflns_number_total 3648
_reflns_threshold_expression >2sigma(I)
_cod_data_source_file c1cc11169h.txt
_cod_data_source_block a01222c
_cod_original_cell_volume 942.8(5)
_cod_original_sg_symbol_H-M P-1
_cod_database_code 7106340

loop_
_symmetry_equiv_pos_as_xyz
'x, y, z'
'-x, -y, -z'

loop_
_atom_site_label
_atom_site_type_symbol
_atom_site_fract_x
_atom_site_fract_y
_atom_site_fract_z
_atom_site_U_iso_or_equiv
_atom_site_adp_type
_atom_site_occupancy
_atom_site_symmetry_multiplicity
_atom_site_calc_flag
_atom_site_refinement_flags
_atom_site_disorder_assembly
_atom_site_disorder_group
O1 O 0.23390(14) 0.61102(12) -0.04487(11) 0.0532(3) Uani 1 1 d . . .
C1 C 0.2609(2) 0.56421(17) 0.06726(15) 0.0441(4) Uani 1 1 d . . .
C2 C 0.1649(2) 0.46536(17) 0.11574(16) 0.0500(5) Uani 1 1 d . . .
H2 H 0.0874 0.4362 0.0742 0.060 Uiso 1 1 calc R . .
C3 C 0.1844(2) 0.41073(18) 0.22490(17) 0.0530(5) Uani 1 1 d . . .
H3 H 0.1216 0.3431 0.2576 0.064 Uiso 1 1 calc R . .
C4 C 0.2980(2) 0.45637(18) 0.28671(17) 0.0542(5) Uani 1 1 d . . .
H4 H 0.3113 0.4194 0.3613 0.065 Uiso 1 1 calc R . .
C5 C 0.3913(2) 0.55589(17) 0.23876(15) 0.0481(4) Uani 1 1 d . . .
H5 H 0.4668 0.5855 0.2820 0.058 Uiso 1 1 calc R . .
C6 C 0.37597(19) 0.61395(16) 0.12662(14) 0.0400(4) Uani 1 1 d . . .
C7 C 0.47513(19) 0.71383(15) 0.06441(14) 0.0390(4) Uani 1 1 d . . .
C8 C 0.60346(19) 0.77688(16) 0.09063(14) 0.0401(4) Uani 1 1 d . . .
C9 C 0.6751(2) 0.76890(16) 0.20275(15) 0.0400(4) Uani 1 1 d . . .
C10 C 0.5817(2) 0.79898(18) 0.31984(15) 0.0505(5) Uani 1 1 d . . .
H10 H 0.4730 0.8266 0.3273 0.061 Uiso 1 1 calc R . .
C11 C 0.6468(2) 0.7887(2) 0.42455(16) 0.0603(5) Uani 1 1 d . . .
H11 H 0.5814 0.8079 0.5020 0.072 Uiso 1 1 calc R . .
C12 C 0.8081(2) 0.75026(19) 0.41560(17) 0.0597(5) Uani 1 1 d . . .
H12 H 0.8521 0.7437 0.4866 0.072 Uiso 1 1 calc R . .
C13 C 0.9033(2) 0.72175(18) 0.30095(17) 0.0562(5) Uani 1 1 d . . .
H13 H 1.0125 0.6959 0.2941 0.067 Uiso 1 1 calc R . .
C14 C 0.8378(2) 0.73124(17) 0.19596(16) 0.0489(5) Uani 1 1 d . . .
H14 H 0.9040 0.7120 0.1188 0.059 Uiso 1 1 calc R . .
C15 C 0.66800(19) 0.85484(16) -0.01654(14) 0.0408(4) Uani 1 1 d . . .
C16 C 0.7998(2) 0.93207(18) -0.03846(16) 0.0517(5) Uani 1 1 d . . .
H16 H 0.8596 0.9435 0.0229 0.062 Uiso 1 1 calc R . .
C17 C 0.8423(2) 0.99179(19) -0.15086(17) 0.0577(5) Uani 1 1 d . . .
H17 H 0.9308 1.0438 -0.1655 0.069 Uiso 1 1 calc R . .
C18 C 0.7537(2) 0.97496(19) -0.24283(17) 0.0586(5) Uani 1 1 d . . .
H18 H 0.7853 1.0142 -0.3194 0.070 Uiso 1 1 calc R . .
C19 C 0.6203(2) 0.90116(17) -0.22221(16) 0.0494(5) Uani 1 1 d . . .
H19 H 0.5610 0.8914 -0.2842 0.059 Uiso 1 1 calc R . .
C20 C 0.57415(19) 0.84129(16) -0.10887(14) 0.0400(4) Uani 1 1 d . . .
C21 C 0.44836(19) 0.75286(16) -0.05840(14) 0.0399(4) Uani 1 1 d . . .
C22 C 0.3295(2) 0.70267(17) -0.10699(15) 0.0425(4) Uani 1 1 d . . .
C23 C 0.28174(19) 0.72937(17) -0.22668(15) 0.0442(4) Uani 1 1 d . . .
C24 C 0.2575(2) 0.85277(19) -0.26626(17) 0.0548(5) Uani 1 1 d . . .
H24 H 0.2721 0.9214 -0.2169 0.066 Uiso 1 1 calc R . .
C25 C 0.2119(2) 0.8752(2) -0.37817(19) 0.0661(6) Uani 1 1 d . . .
H25 H 0.1957 0.9588 -0.4037 0.079 Uiso 1 1 calc R . .
C26 C 0.1905(2) 0.7753(3) -0.45200(18) 0.0690(6) Uani 1 1 d . . .
H26 H 0.1616 0.7908 -0.5282 0.083 Uiso 1 1 calc R . .
C27 C 0.2116(2) 0.6524(2) -0.41337(17) 0.0651(6) Uani 1 1 d . . .
H27 H 0.1957 0.5844 -0.4631 0.078 Uiso 1 1 calc R . .
C28 C 0.2562(2) 0.62850(19) -0.30110(16) 0.0538(5) Uani 1 1 d . . .
H28 H 0.2693 0.5446 -0.2752 0.065 Uiso 1 1 calc R . .

loop_
_atom_site_aniso_label
_atom_site_aniso_U_11
_atom_site_aniso_U_22
_atom_site_aniso_U_33
_atom_site_aniso_U_23
_atom_site_aniso_U_13
_atom_site_aniso_U_12
O1 0.0505(7) 0.0682(9) 0.0457(7) 0.0050(6) -0.0175(6) -0.0174(6)
C1 0.0419(10) 0.0530(11) 0.0366(9) -0.0013(8) -0.0065(8) -0.0013(8)
C2 0.0423(10) 0.0537(11) 0.0535(11) -0.0022(9) -0.0072(8) -0.0089(9)
C3 0.0513(11) 0.0500(11) 0.0545(11) 0.0030(9) -0.0025(9) -0.0078(9)
C4 0.0598(12) 0.0554(12) 0.0462(11) 0.0075(9) -0.0074(9) -0.0041(10)
C5 0.0514(11) 0.0517(11) 0.0428(10) 0.0000(8) -0.0121(8) -0.0061(9)
C6 0.0390(9) 0.0454(10) 0.0346(9) -0.0040(7) -0.0055(7) -0.0002(8)
C7 0.0392(9) 0.0467(10) 0.0310(8) -0.0025(7) -0.0077(7) -0.0001(8)
C8 0.0400(9) 0.0455(10) 0.0341(9) -0.0027(7) -0.0062(7) -0.0017(8)
C9 0.0424(9) 0.0415(10) 0.0379(9) 0.0019(7) -0.0105(7) -0.0086(8)
C10 0.0453(10) 0.0662(13) 0.0413(10) -0.0013(9) -0.0110(8) -0.0050(9)
C11 0.0609(13) 0.0841(15) 0.0370(10) -0.0031(9) -0.0109(9) -0.0096(11)
C12 0.0641(13) 0.0761(14) 0.0480(11) 0.0119(10) -0.0290(10) -0.0194(11)
C13 0.0472(11) 0.0660(13) 0.0601(12) 0.0048(10) -0.0218(9) -0.0049(9)
C14 0.0442(10) 0.0585(12) 0.0444(10) -0.0034(8) -0.0101(8) -0.0035(9)
C15 0.0413(9) 0.0454(10) 0.0351(9) -0.0043(7) -0.0071(7) -0.0005(8)
C16 0.0496(11) 0.0601(12) 0.0483(11) -0.0005(9) -0.0147(9) -0.0107(9)
C17 0.0499(11) 0.0654(13) 0.0589(12) 0.0116(10) -0.0101(9) -0.0188(10)
C18 0.0536(12) 0.0698(14) 0.0510(11) 0.0171(9) -0.0064(9) -0.0074(10)
C19 0.0500(11) 0.0607(12) 0.0390(10) 0.0060(8) -0.0122(8) -0.0049(9)
C20 0.0400(9) 0.0447(10) 0.0348(9) -0.0046(7) -0.0072(7) 0.0009(8)
C21 0.0390(9) 0.0457(10) 0.0348(9) -0.0034(7) -0.0079(7) 0.0001(8)
C22 0.0404(9) 0.0497(11) 0.0369(9) 0.0005(7) -0.0062(7) -0.0044(8)
C23 0.0354(9) 0.0597(12) 0.0382(9) -0.0021(8) -0.0086(7) -0.0049(8)
C24 0.0520(11) 0.0616(13) 0.0541(11) -0.0015(9) -0.0186(9) -0.0013(10)
C25 0.0583(13) 0.0806(16) 0.0641(13) 0.0204(12) -0.0232(11) -0.0058(11)
C26 0.0542(12) 0.112(2) 0.0466(12) 0.0149(12) -0.0210(10) -0.0213(12)
C27 0.0620(13) 0.0931(17) 0.0435(11) -0.0091(11) -0.0140(9) -0.0227(12)
C28 0.0515(11) 0.0636(13) 0.0491(11) -0.0025(9) -0.0145(9) -0.0127(9)

loop_
_atom_type_symbol
_atom_type_description
_atom_type_scat_dispersion_real
_atom_type_scat_dispersion_imag
_atom_type_scat_source
C C 0.0033 0.0016 'International Tables Vol C Tables 4.2.6.8 and 6.1.1.4'
H H 0.0000 0.0000 'International Tables Vol C Tables 4.2.6.8 and 6.1.1.4'
O O 0.0106 0.0060 'International Tables Vol C Tables 4.2.6.8 and 6.1.1.4'

loop_
_geom_angle_atom_site_label_1
_geom_angle_atom_site_label_2
_geom_angle_atom_site_label_3
_geom_angle
_geom_angle_site_symmetry_1
_geom_angle_site_symmetry_3
_geom_angle_publ_flag
C22 O1 C1 120.59(13) . . ?
C2 C1 O1 114.99(15) . . ?
C2 C1 C6 122.84(16) . . ?
O1 C1 C6 122.17(15) . . ?
C3 C2 C1 119.56(17) . . ?
C3 C2 H2 120.2 . . ?
C1 C2 H2 120.2 . . ?
C2 C3 C4 119.62(17) . . ?
C2 C3 H3 120.2 . . ?
C4 C3 H3 120.2 . . ?
C5 C4 C3 120.44(17) . . ?
C5 C4 H4 119.8 . . ?
C3 C4 H4 119.8 . . ?
C4 C5 C6 121.74(17) . . ?
C4 C5 H5 119.1 . . ?
C6 C5 H5 119.1 . . ?
C1 C6 C5 115.79(16) . . ?
C1 C6 C7 118.07(14) . . ?
C5 C6 C7 126.01(15) . . ?
C8 C7 C6 133.61(15) . . ?
C8 C7 C21 109.16(14) . . ?
C6 C7 C21 116.99(14) . . ?
C7 C8 C15 107.92(13) . . ?
C7 C8 C9 128.90(15) . . ?
C15 C8 C9 123.15(14) . . ?
C14 C9 C10 117.16(15) . . ?
C14 C9 C8 121.63(15) . . ?
C10 C9 C8 121.20(15) . . ?
C11 C10 C9 121.38(17) . . ?
C11 C10 H10 119.3 . . ?
C9 C10 H10 119.3 . . ?
C10 C11 C12 120.38(18) . . ?
C10 C11 H11 119.8 . . ?
C12 C11 H11 119.8 . . ?
C13 C12 C11 119.36(17) . . ?
C13 C12 H12 120.3 . . ?
C11 C12 H12 120.3 . . ?
C12 C13 C14 120.27(18) . . ?
C12 C13 H13 119.9 . . ?
C14 C13 H13 119.9 . . ?
C13 C14 C9 121.42(17) . . ?
C13 C14 H14 119.3 . . ?
C9 C14 H14 119.3 . . ?
C16 C15 C20 119.76(16) . . ?
C16 C15 C8 130.62(15) . . ?
C20 C15 C8 109.61(14) . . ?
C17 C16 C15 119.88(16) . . ?
C17 C16 H16 120.1 . . ?
C15 C16 H16 120.1 . . ?
C16 C17 C18 120.32(18) . . ?
C16 C17 H17 119.8 . . ?
C18 C17 H17 119.8 . . ?
C19 C18 C17 120.83(17) . . ?
C19 C18 H18 119.6 . . ?
C17 C18 H18 119.6 . . ?
C18 C19 C20 119.77(16) . . ?
C18 C19 H19 120.1 . . ?
C20 C19 H19 120.1 . . ?
C19 C20 C15 119.37(16) . . ?
C19 C20 C21 134.34(15) . . ?
C15 C20 C21 106.13(14) . . ?
C22 C21 C20 131.91(15) . . ?
C22 C21 C7 120.87(15) . . ?
C20 C21 C7 107.13(13) . . ?
C21 C22 O1 121.07(15) . . ?
C21 C22 C23 129.43(16) . . ?
O1 C22 C23 109.48(14) . . ?
C24 C23 C28 118.55(16) . . ?
C24 C23 C22 121.76(16) . . ?
C28 C23 C22 119.67(17) . . ?
C25 C24 C23 120.64(18) . . ?
C25 C24 H24 119.7 . . ?
C23 C24 H24 119.7 . . ?
C26 C25 C24 120.4(2) . . ?
C26 C25 H25 119.8 . . ?
C24 C25 H25 119.8 . . ?
C25 C26 C27 119.77(19) . . ?
C25 C26 H26 120.1 . . ?
C27 C26 H26 120.1 . . ?
C26 C27 C28 120.5(2) . . ?
C26 C27 H27 119.8 . . ?
C28 C27 H27 119.8 . . ?
C27 C28 C23 120.17(19) . . ?
C27 C28 H28 119.9 . . ?
C23 C28 H28 119.9 . . ?

loop_
_geom_bond_atom_site_label_1
_geom_bond_atom_site_label_2
_geom_bond_distance
_geom_bond_site_symmetry_2
_geom_bond_publ_flag
O1 C22 1.370(2) . ?
O1 C1 1.3817(19) . ?
C1 C2 1.381(2) . ?
C1 C6 1.392(2) . ?
C2 C3 1.364(2) . ?
C2 H2 0.9300 . ?
C3 C4 1.382(2) . ?
C3 H3 0.9300 . ?
C4 C5 1.373(2) . ?
C4 H4 0.9300 . ?
C5 C6 1.399(2) . ?
C5 H5 0.9300 . ?
C6 C7 1.450(2) . ?
C7 C8 1.369(2) . ?
C7 C21 1.466(2) . ?
C8 C15 1.457(2) . ?
C8 C9 1.477(2) . ?
C9 C14 1.388(2) . ?
C9 C10 1.391(2) . ?
C10 C11 1.372(2) . ?
C10 H10 0.9300 . ?
C11 C12 1.375(3) . ?
C11 H11 0.9300 . ?
C12 C13 1.372(3) . ?
C12 H12 0.9300 . ?
C13 C14 1.377(2) . ?
C13 H13 0.9300 . ?
C14 H14 0.9300 . ?
C15 C16 1.383(2) . ?
C15 C20 1.417(2) . ?
C16 C17 1.371(2) . ?
C16 H16 0.9300 . ?
C17 C18 1.387(2) . ?
C17 H17 0.9300 . ?
C18 C19 1.372(3) . ?
C18 H18 0.9300 . ?
C19 C20 1.384(2) . ?
C19 H19 0.9300 . ?
C20 C21 1.460(2) . ?
C21 C22 1.351(2) . ?
C22 C23 1.473(2) . ?
C23 C24 1.380(2) . ?
C23 C28 1.389(2) . ?
C24 C25 1.377(2) . ?
C24 H24 0.9300 . ?
C25 C26 1.367(3) . ?
C25 H25 0.9300 . ?
C26 C27 1.368(3) . ?
C26 H26 0.9300 . ?
C27 C28 1.379(2) . ?
C27 H27 0.9300 . ?
C28 H28 0.9300 . ?

loop_
_cod_related_entry_id
_cod_related_entry_database
_cod_related_entry_code
1 ChemSpider 28419058
